data_7043456
loop_
_publ_author_name
'Naskar, Barnali'
'Modak, Ritwik'
'Maiti, Dilip K.'
'Drew, Michael G.B'
'Bauza, Antonio'
'Frontera, Antonio'
'Das Mukhopadhyay, Chitrangada'
'Mishra, Snehasis'
'Das Saha, Krishna'
'Goswami, Sanchita'

_publ_section_title
;
 A Schiff base platform: structures, sensing of Zn(II), PPi in aqueous
 medium and anticancer activity
;
_journal_name_full 'Dalton Trans.'
_journal_paper_doi 10.1039/C7DT01932G
_journal_year 2017
_chemical_formula_sum 'C40 H46 Cd3 N8 O14'
_chemical_formula_weight 1200.05
_space_group_crystal_system monoclinic
_space_group_IT_number 15
_space_group_name_Hall '-C 2yc'
_space_group_name_H-M_alt 'C 1 2/c 1'
_symmetry_space_group_name_Hall '-C 2yc'
_symmetry_space_group_name_H-M 'C 1 2/c 1'
_atom_sites_solution_hydrogens mixed
_audit_creation_method SHELXL-2016/6
_audit_update_record
;
2017-06-19 deposited with the CCDC.
2017-06-27 downloaded from the CCDC.
;
_cell_angle_alpha 90
_cell_angle_beta 106.738(4)
_cell_angle_gamma 90
_cell_formula_units_Z 4
_cell_length_a 22.4096(8)
_cell_length_b 12.5242(4)
_cell_length_c 16.1728(7)
_cell_measurement_reflns_used 14694
_cell_measurement_temperature 150(2)
_cell_measurement_theta_max 30.00
_cell_measurement_theta_min 3.45
_cell_volume 4346.8(3)
_computing_cell_refinement 'Crysalis, Oxford Diffraction'
_computing_data_collection 'Crysalis, Oxford Diffraction'
_computing_data_reduction 'Crysalis, Oxford Diffraction'
_computing_molecular_graphics PLATON(Spek,2004)
_computing_publication_material 'SHELXL, PLATON, WINGX (Ferrugia, 2012)'
_computing_structure_refinement 'SHELXL-2016/6 (Sheldrick, 2016)'
_computing_structure_solution 'SHELXS (Sheldrick, 2008)'
_diffrn_ambient_temperature 150(2)
_diffrn_measured_fraction_theta_full 0.997
_diffrn_measured_fraction_theta_max 0.992
_diffrn_measurement_device_type 'Oxford Diffaction X-Calibor System'
_diffrn_measurement_method '321 frames, counting time 10 s.'
_diffrn_radiation_monochromator graphite
_diffrn_radiation_source 'fine-focus sealed tube'
_diffrn_radiation_type MoK\a
_diffrn_radiation_wavelength 0.71073
_diffrn_reflns_av_R_equivalents 0.0252
_diffrn_reflns_av_unetI/netI 0.0344
_diffrn_reflns_Laue_measured_fraction_full 0.997
_diffrn_reflns_Laue_measured_fraction_max 0.992
_diffrn_reflns_limit_h_max 31
_diffrn_reflns_limit_h_min -31
_diffrn_reflns_limit_k_max 15
_diffrn_reflns_limit_k_min -17
_diffrn_reflns_limit_l_max 22
_diffrn_reflns_limit_l_min -12
_diffrn_reflns_number 14694
_diffrn_reflns_point_group_measured_fraction_full 0.997
_diffrn_reflns_point_group_measured_fraction_max 0.992
_diffrn_reflns_theta_full 25.242
_diffrn_reflns_theta_max 29.996
_diffrn_reflns_theta_min 3.451
_diffrn_standards_decay_% n/a
_diffrn_standards_interval_count n/a
_diffrn_standards_interval_time n/a
_exptl_absorpt_coefficient_mu 1.531
_exptl_absorpt_correction_T_max 1.000
_exptl_absorpt_correction_T_min 0.881
_exptl_absorpt_correction_type empirical
_exptl_absorpt_process_details 'ABSPACK, Oxford Diffraction Ltd'
_exptl_crystal_colour 'pale yellow'
_exptl_crystal_density_diffrn 1.834
_exptl_crystal_description block
_exptl_crystal_F_000 2392
_exptl_crystal_size_max 0.17
_exptl_crystal_size_mid 0.17
_exptl_crystal_size_min 0.14
_refine_diff_density_max 3.460
_refine_diff_density_min -1.885
_refine_diff_density_rms 0.115
_refine_ls_extinction_method none
_refine_ls_goodness_of_fit_ref 1.076
_refine_ls_hydrogen_treatment mixed
_refine_ls_matrix_type full
_refine_ls_number_parameters 299
_refine_ls_number_reflns 6284
_refine_ls_number_restraints 1
_refine_ls_restrained_S_all 1.076
_refine_ls_R_factor_all 0.0547
_refine_ls_R_factor_gt 0.0454
_refine_ls_shift/su_max 0.002
_refine_ls_shift/su_mean 0.000
_refine_ls_structure_factor_coef Fsqd
_refine_ls_weighting_details 'w=1/[\s^2^(Fo^2^)+(0.0302P)^2^+27.1001P] where P=(Fo^2^+2Fc^2^)/3'
_refine_ls_weighting_scheme calc
_refine_ls_wR_factor_gt 0.0953
_refine_ls_wR_factor_ref 0.0993
_reflns_Friedel_coverage 0.000
_reflns_number_gt 5480
_reflns_number_total 6284
_reflns_threshold_expression 'I > 2\s(I)'
_cod_data_source_file c7dt01932g2.cif
_cod_data_source_block Complex2
_cod_database_code 7043456
_shelx_shelxl_version_number 2016/6
_shelx_space_group_comment
;
The symmetry employed for this shelxl refinement is uniquely defined
by the following loop, which should always be used as a source of
symmetry information in preference to the above space-group names.
They are only intended as comments.
;

loop_
_space_group_symop_operation_xyz
'x, y, z'
'-x, y, -z+1/2'
'x+1/2, y+1/2, z'
'-x+1/2, y+1/2, -z+1/2'
'-x, -y, -z'
'x, -y, z-1/2'
'-x+1/2, -y+1/2, -z'
'x+1/2, -y+1/2, z-1/2'

loop_
_atom_site_label
_atom_site_type_symbol
_atom_site_fract_x
_atom_site_fract_y
_atom_site_fract_z
_atom_site_U_iso_or_equiv
_atom_site_adp_type
_atom_site_occupancy
_atom_site_site_symmetry_order
_atom_site_calc_flag
_atom_site_refinement_flags_posn
_atom_site_refinement_flags_adp
_atom_site_refinement_flags_occupancy
Cd1 Cd 0.500000 0.29097(3) 0.250000 0.02280(9) Uani 1 2 d S T P
Cd2 Cd 0.66575(2) 0.35277(2) 0.28519(2) 0.02766(8) Uani 1 1 d . . .
O1 O 0.56743(12) 0.4049(2) 0.22436(17) 0.0281(5) Uani 1 1 d . . .
C1 C 0.54728(16) 0.4973(3) 0.1886(2) 0.0252(7) Uani 1 1 d . . .
C2 C 0.49274(16) 0.4978(3) 0.1173(2) 0.0275(7) Uani 1 1 d . . .
O3 O 0.46827(13) 0.3990(2) 0.09614(17) 0.0324(6) Uani 1 1 d . . .
C19 C 0.41139(19) 0.3918(4) 0.0283(3) 0.0401(10) Uani 1 1 d . . .
H19A H 0.379824 0.432939 0.043202 0.060 Uiso 1 1 calc R U .
H19B H 0.398488 0.318550 0.020059 0.060 Uiso 1 1 calc R U .
H19C H 0.417528 0.419235 -0.024095 0.060 Uiso 1 1 calc R U .
C3 C 0.4690(2) 0.5916(4) 0.0770(3) 0.0392(10) Uani 1 1 d . . .
H3 H 0.433912 0.590872 0.029244 0.047 Uiso 1 1 calc R U .
C4 C 0.4983(2) 0.6886(4) 0.1084(4) 0.0505(13) Uani 1 1 d . . .
H4 H 0.482722 0.752328 0.081187 0.061 Uiso 1 1 calc R U .
C5 C 0.5493(2) 0.6895(3) 0.1787(4) 0.0441(11) Uani 1 1 d . . .
H5 H 0.567281 0.754537 0.200096 0.053 Uiso 1 1 calc R U .
C6 C 0.57560(18) 0.5949(3) 0.2198(3) 0.0303(8) Uani 1 1 d . . .
C7 C 0.63165(19) 0.6024(3) 0.2932(3) 0.0353(9) Uani 1 1 d . . .
H7 H 0.642439 0.670469 0.315498 0.042 Uiso 1 1 calc R U .
N1 N 0.66728(15) 0.5272(3) 0.3300(2) 0.0332(7) Uani 1 1 d . . .
C8 C 0.7261(2) 0.5535(4) 0.3946(3) 0.0432(11) Uani 1 1 d . . .
H8A H 0.730700 0.510855 0.446144 0.052 Uiso 1 1 calc R U .
H8B H 0.726310 0.628246 0.410408 0.052 Uiso 1 1 calc R U .
C9 C 0.77915(19) 0.5312(4) 0.3575(3) 0.0403(10) Uani 1 1 d . . .
H9A H 0.777482 0.581051 0.310971 0.048 Uiso 1 1 calc R U .
H9B H 0.818366 0.541803 0.401780 0.048 Uiso 1 1 calc R U .
N2 N 0.77639(17) 0.4205(3) 0.3241(2) 0.0386(8) Uani 1 1 d D . .
H2 H 0.784(2) 0.416(4) 0.2744(19) 0.046 Uiso 1 1 d D U .
C10 C 0.81425(19) 0.3446(4) 0.3853(3) 0.0444(11) Uani 1 1 d . . .
H10A H 0.806925 0.352262 0.441261 0.053 Uiso 1 1 calc R U .
H10B H 0.858147 0.356682 0.392030 0.053 Uiso 1 1 calc R U .
C11 C 0.79564(18) 0.2354(4) 0.3496(3) 0.0403(10) Uani 1 1 d . . .
H11A H 0.799639 0.230560 0.291596 0.048 Uiso 1 1 calc R U .
H11B H 0.822984 0.182531 0.385150 0.048 Uiso 1 1 calc R U .
N3 N 0.73104(14) 0.2137(3) 0.3480(2) 0.0307(7) Uani 1 1 d . . .
C12 C 0.71926(18) 0.1185(3) 0.3671(2) 0.0312(8) Uani 1 1 d . . .
H12 H 0.753046 0.071998 0.381730 0.037 Uiso 1 1 calc R U .
C13 C 0.66053(18) 0.0740(3) 0.3689(2) 0.0293(7) Uani 1 1 d . . .
C14 C 0.6622(2) -0.0333(3) 0.3952(3) 0.0389(9) Uani 1 1 d . . .
H14 H 0.699579 -0.070592 0.407281 0.047 Uiso 1 1 calc R U .
C15 C 0.6105(2) -0.0838(4) 0.4033(4) 0.0505(12) Uani 1 1 d . . .
H15 H 0.612315 -0.155199 0.419522 0.061 Uiso 1 1 calc R U .
C16 C 0.5544(2) -0.0270(4) 0.3869(3) 0.0456(11) Uani 1 1 d . . .
H16 H 0.518853 -0.060633 0.392998 0.055 Uiso 1 1 calc R U .
C17 C 0.55169(18) 0.0780(3) 0.3620(3) 0.0312(8) Uani 1 1 d . . .
C18 C 0.60422(17) 0.1317(3) 0.3491(2) 0.0253(7) Uani 1 1 d . . .
O2 O 0.59761(11) 0.2298(2) 0.32017(17) 0.0270(5) Uani 1 1 d . . .
O4 O 0.49890(13) 0.1396(2) 0.3457(2) 0.0365(7) Uani 1 1 d . . .
C20 C 0.4458(2) 0.0968(4) 0.3654(4) 0.0492(12) Uani 1 1 d . . .
H20A H 0.457693 0.071681 0.423921 0.074 Uiso 1 1 calc R U .
H20B H 0.429356 0.038527 0.327039 0.074 Uiso 1 1 calc R U .
H20C H 0.414671 0.151311 0.358437 0.074 Uiso 1 1 calc R U .
N4 N 0.67675(15) 0.3395(3) 0.1078(2) 0.0348(8) Uani 1 1 d . . .
O5C O 0.67510(18) 0.2674(3) 0.1603(2) 0.0486(8) Uani 1 1 d . . .
O6C O 0.67604(18) 0.4321(3) 0.1313(3) 0.0604(10) Uani 1 1 d . . .
O7C O 0.6789(2) 0.3164(4) 0.0349(2) 0.0782(14) Uani 1 1 d . . .

loop_
_atom_site_aniso_label
_atom_site_aniso_U_11
_atom_site_aniso_U_22
_atom_site_aniso_U_33
_atom_site_aniso_U_23
_atom_site_aniso_U_13
_atom_site_aniso_U_12
Cd1 0.01720(15) 0.01566(15) 0.03507(19) 0.000 0.00680(13) 0.000
Cd2 0.01932(12) 0.02721(14) 0.03346(14) 0.00461(10) 0.00283(10) -0.00215(10)
O1 0.0216(12) 0.0233(12) 0.0362(13) 0.0097(11) 0.0033(10) -0.0020(10)
C1 0.0244(16) 0.0209(16) 0.0330(17) 0.0035(14) 0.0129(13) 0.0001(13)
C2 0.0238(16) 0.0280(18) 0.0322(17) 0.0071(15) 0.0105(14) 0.0033(14)
O3 0.0280(13) 0.0330(15) 0.0312(13) 0.0029(11) 0.0009(10) -0.0019(11)
C19 0.0273(19) 0.060(3) 0.0283(18) 0.0037(19) 0.0006(15) -0.0035(19)
C3 0.031(2) 0.041(2) 0.048(2) 0.0169(19) 0.0158(18) 0.0136(18)
C4 0.047(3) 0.029(2) 0.083(4) 0.020(2) 0.029(3) 0.016(2)
C5 0.040(2) 0.0190(18) 0.082(3) 0.002(2) 0.031(2) 0.0013(17)
C6 0.0274(18) 0.0244(17) 0.046(2) -0.0016(16) 0.0205(16) -0.0006(15)
C7 0.036(2) 0.0288(19) 0.049(2) -0.0154(17) 0.0239(18) -0.0104(17)
N1 0.0264(16) 0.0381(19) 0.0375(17) -0.0112(15) 0.0129(13) -0.0099(14)
C8 0.036(2) 0.053(3) 0.040(2) -0.017(2) 0.0091(18) -0.012(2)
C9 0.0281(19) 0.037(2) 0.052(2) -0.0057(19) 0.0052(17) -0.0102(17)
N2 0.0319(18) 0.043(2) 0.0403(19) -0.0021(16) 0.0088(15) -0.0037(16)
C10 0.0209(18) 0.052(3) 0.054(3) 0.000(2) 0.0006(17) -0.0013(18)
C11 0.0216(18) 0.052(3) 0.046(2) 0.003(2) 0.0070(16) 0.0026(18)
N3 0.0198(14) 0.0361(18) 0.0352(16) -0.0006(14) 0.0062(12) 0.0028(13)
C12 0.0254(17) 0.033(2) 0.0329(18) 0.0020(15) 0.0045(14) 0.0092(15)
C13 0.0294(18) 0.0268(18) 0.0298(17) 0.0013(14) 0.0056(14) 0.0046(15)
C14 0.032(2) 0.0268(19) 0.053(2) 0.0049(18) 0.0056(18) 0.0105(16)
C15 0.045(3) 0.024(2) 0.080(3) 0.019(2) 0.013(2) 0.0069(19)
C16 0.036(2) 0.031(2) 0.068(3) 0.018(2) 0.013(2) 0.0001(18)
C17 0.0269(18) 0.0263(18) 0.040(2) 0.0082(16) 0.0086(15) 0.0034(15)
C18 0.0255(17) 0.0217(16) 0.0281(16) 0.0030(13) 0.0069(13) 0.0023(13)
O2 0.0221(12) 0.0180(11) 0.0401(14) 0.0060(10) 0.0075(10) 0.0019(10)
O4 0.0279(14) 0.0280(14) 0.0582(18) 0.0142(13) 0.0195(13) 0.0053(11)
C20 0.037(2) 0.050(3) 0.068(3) 0.023(2) 0.028(2) 0.006(2)
N4 0.0256(16) 0.038(2) 0.0409(18) 0.0126(15) 0.0100(14) 0.0015(14)
O5C 0.072(2) 0.0313(16) 0.0483(18) 0.0067(14) 0.0262(17) 0.0044(16)
O6C 0.058(2) 0.0368(19) 0.091(3) 0.0094(19) 0.028(2) -0.0046(17)
O7C 0.087(3) 0.115(4) 0.041(2) 0.012(2) 0.032(2) 0.016(3)

loop_
_atom_type_symbol
_atom_type_description
_atom_type_scat_dispersion_real
_atom_type_scat_dispersion_imag
_atom_type_scat_source
C C 0.0033 0.0016 'International Tables Vol C Tables 4.2.6.8 and 6.1.1.4'
H H 0.0000 0.0000 'International Tables Vol C Tables 4.2.6.8 and 6.1.1.4'
N N 0.0061 0.0033 'International Tables Vol C Tables 4.2.6.8 and 6.1.1.4'
O O 0.0106 0.0060 'International Tables Vol C Tables 4.2.6.8 and 6.1.1.4'
Cd Cd -0.8075 1.2024 'International Tables Vol C Tables 4.2.6.8 and 6.1.1.4'

loop_
_geom_angle_atom_site_label_1
_geom_angle_atom_site_label_2
_geom_angle_atom_site_label_3
_geom_angle
_geom_angle_site_symmetry_1
_geom_angle_site_symmetry_3
O1 Cd1 O1 99.27(14) . 2_655
O1 Cd1 O2 137.18(9) . 2_655
O1 Cd1 O2 72.56(9) 2_655 2_655
O1 Cd1 O2 72.56(9) . .
O1 Cd1 O2 137.18(9) 2_655 .
O2 Cd1 O2 140.87(12) 2_655 .
O1 Cd1 O4 104.48(10) . 2_655
O1 Cd1 O4 138.74(9) 2_655 2_655
O2 Cd1 O4 67.03(9) 2_655 2_655
O2 Cd1 O4 82.66(10) . 2_655
O1 Cd1 O4 138.74(9) . .
O1 Cd1 O4 104.47(10) 2_655 .
O2 Cd1 O4 82.66(10) 2_655 .
O2 Cd1 O4 67.04(9) . .
O4 Cd1 O4 78.69(15) 2_655 .
O1 Cd1 O3 61.45(9) . .
O1 Cd1 O3 80.71(9) 2_655 .
O2 Cd1 O3 75.74(9) 2_655 .
O2 Cd1 O3 125.24(9) . .
O4 Cd1 O3 81.70(10) 2_655 .
O4 Cd1 O3 155.18(10) . .
O1 Cd1 O3 80.71(9) . 2_655
O1 Cd1 O3 61.45(9) 2_655 2_655
O2 Cd1 O3 125.24(9) 2_655 2_655
O2 Cd1 O3 75.73(9) . 2_655
O4 Cd1 O3 155.18(10) 2_655 2_655
O4 Cd1 O3 81.70(10) . 2_655
O3 Cd1 O3 120.85(12) . 2_655
O1 Cd1 Cd2 123.51(7) . 2_655
O1 Cd1 Cd2 34.41(6) 2_655 2_655
O2 Cd1 Cd2 38.18(6) 2_655 2_655
O2 Cd1 Cd2 158.00(7) . 2_655
O4 Cd1 Cd2 104.98(7) 2_655 2_655
O4 Cd1 Cd2 93.86(6) . 2_655
O3 Cd1 Cd2 76.64(6) . 2_655
O3 Cd1 Cd2 91.32(6) 2_655 2_655
O1 Cd1 Cd2 34.42(6) . .
O1 Cd1 Cd2 123.51(7) 2_655 .
O2 Cd1 Cd2 158.00(7) 2_655 .
O2 Cd1 Cd2 38.18(6) . .
O4 Cd1 Cd2 93.86(6) 2_655 .
O4 Cd1 Cd2 104.98(7) . .
O3 Cd1 Cd2 91.32(6) . .
O3 Cd1 Cd2 76.64(6) 2_655 .
Cd2 Cd1 Cd2 155.680(13) 2_655 .
O1 Cd2 N1 77.57(11) . .
O1 Cd2 N3 146.25(10) . .
N1 Cd2 N3 128.83(12) . .
O1 Cd2 O5C 94.31(12) . .
N1 Cd2 O5C 135.01(12) . .
N3 Cd2 O5C 80.38(12) . .
O1 Cd2 O2 70.78(9) . .
N1 Cd2 O2 119.90(10) . .
N3 Cd2 O2 76.92(10) . .
O5C Cd2 O2 97.70(11) . .
O1 Cd2 N2 141.69(11) . .
N1 Cd2 N2 71.18(12) . .
N3 Cd2 N2 72.05(12) . .
O5C Cd2 N2 92.45(13) . .
O2 Cd2 N2 145.15(11) . .
O1 Cd2 O6C 79.93(11) . .
N1 Cd2 O6C 86.83(12) . .
N3 Cd2 O6C 117.52(11) . .
O5C Cd2 O6C 48.27(11) . .
O2 Cd2 O6C 133.18(11) . .
N2 Cd2 O6C 76.80(12) . .
O1 Cd2 Cd1 33.83(6) . .
N1 Cd2 Cd1 99.88(8) . .
N3 Cd2 Cd1 113.13(8) . .
O5C Cd2 Cd1 96.18(9) . .
O2 Cd2 Cd1 36.98(6) . .
N2 Cd2 Cd1 170.57(9) . .
O6C Cd2 Cd1 106.28(8) . .
C1 O1 Cd1 119.1(2) . .
C1 O1 Cd2 128.4(2) . .
Cd1 O1 Cd2 111.76(11) . .
O1 C1 C6 123.1(3) . .
O1 C1 C2 117.9(3) . .
C6 C1 C2 118.9(3) . .
O3 C2 C3 125.9(4) . .
O3 C2 C1 113.1(3) . .
C3 C2 C1 121.0(4) . .
C2 O3 C19 117.3(3) . .
C2 O3 Cd1 103.9(2) . .
C19 O3 Cd1 127.5(2) . .
O3 C19 H19A 109.5 . .
O3 C19 H19B 109.5 . .
H19A C19 H19B 109.5 . .
O3 C19 H19C 109.5 . .
H19A C19 H19C 109.5 . .
H19B C19 H19C 109.5 . .
C2 C3 C4 119.4(4) . .
C2 C3 H3 120.3 . .
C4 C3 H3 120.3 . .
C5 C4 C3 120.2(4) . .
C5 C4 H4 119.9 . .
C3 C4 H4 119.9 . .
C4 C5 C6 121.7(4) . .
C4 C5 H5 119.1 . .
C6 C5 H5 119.1 . .
C5 C6 C1 118.8(4) . .
C5 C6 C7 118.4(4) . .
C1 C6 C7 122.8(4) . .
N1 C7 C6 127.7(4) . .
N1 C7 H7 116.1 . .
C6 C7 H7 116.1 . .
C7 N1 C8 119.0(4) . .
C7 N1 Cd2 127.4(3) . .
C8 N1 Cd2 111.6(3) . .
N1 C8 C9 109.0(3) . .
N1 C8 H8A 109.9 . .
C9 C8 H8A 109.9 . .
N1 C8 H8B 109.9 . .
C9 C8 H8B 109.9 . .
H8A C8 H8B 108.3 . .
N2 C9 C8 111.4(4) . .
N2 C9 H9A 109.4 . .
C8 C9 H9A 109.4 . .
N2 C9 H9B 109.4 . .
C8 C9 H9B 109.4 . .
H9A C9 H9B 108.0 . .
C10 N2 C9 114.1(4) . .
C10 N2 Cd2 106.7(3) . .
C9 N2 Cd2 109.9(3) . .
C10 N2 H2 111(4) . .
C9 N2 H2 114(4) . .
Cd2 N2 H2 101(3) . .
N2 C10 C11 107.0(4) . .
N2 C10 H10A 110.3 . .
C11 C10 H10A 110.3 . .
N2 C10 H10B 110.3 . .
C11 C10 H10B 110.3 . .
H10A C10 H10B 108.6 . .
N3 C11 C10 109.9(4) . .
N3 C11 H11A 109.7 . .
C10 C11 H11A 109.7 . .
N3 C11 H11B 109.7 . .
C10 C11 H11B 109.7 . .
H11A C11 H11B 108.2 . .
C12 N3 C11 116.1(3) . .
C12 N3 Cd2 131.3(3) . .
C11 N3 Cd2 111.4(3) . .
N3 C12 C13 128.4(4) . .
N3 C12 H12 115.8 . .
C13 C12 H12 115.8 . .
C14 C13 C18 120.2(4) . .
C14 C13 C12 115.6(4) . .
C18 C13 C12 124.2(3) . .
C15 C14 C13 121.7(4) . .
C15 C14 H14 119.2 . .
C13 C14 H14 119.2 . .
C14 C15 C16 119.3(4) . .
C14 C15 H15 120.4 . .
C16 C15 H15 120.4 . .
C17 C16 C15 120.1(4) . .
C17 C16 H16 119.9 . .
C15 C16 H16 119.9 . .
C16 C17 O4 123.9(4) . .
C16 C17 C18 121.9(4) . .
O4 C17 C18 114.2(3) . .
O2 C18 C13 124.4(3) . .
O2 C18 C17 118.9(3) . .
C13 C18 C17 116.7(3) . .
C18 O2 Cd1 119.1(2) . .
C18 O2 Cd2 133.4(2) . .
Cd1 O2 Cd2 104.84(10) . .
C17 O4 C20 118.4(3) . .
C17 O4 Cd1 113.0(2) . .
C20 O4 Cd1 126.4(3) . .
O4 C20 H20A 109.5 . .
O4 C20 H20B 109.5 . .
H20A C20 H20B 109.5 . .
O4 C20 H20C 109.5 . .
H20A C20 H20C 109.5 . .
H20B C20 H20C 109.5 . .
O6C N4 O7C 122.0(4) . .
O6C N4 O5C 118.0(4) . .
O7C N4 O5C 120.0(4) . .
N4 O5C Cd2 106.5(3) . .
N4 O6C Cd2 87.2(3) . .

loop_
_geom_bond_atom_site_label_1
_geom_bond_atom_site_label_2
_geom_bond_distance
_geom_bond_site_symmetry_2
Cd1 O1 2.203(2) .
Cd1 O1 2.203(2) 2_655
Cd1 O2 2.287(2) 2_655
Cd1 O2 2.287(2) .
Cd1 O4 2.451(3) 2_655
Cd1 O4 2.451(3) .
Cd1 O3 2.740(3) .
Cd1 O3 2.740(3) 2_655
Cd1 Cd2 3.6745(3) 2_655
Cd1 Cd2 3.6745(3) .
Cd2 O1 2.236(2) .
Cd2 N1 2.299(3) .
Cd2 N3 2.313(3) .
Cd2 O5C 2.347(3) .
Cd2 O2 2.350(2) .
Cd2 N2 2.523(4) .
Cd2 O6C 2.751(4) .
O1 C1 1.314(4) .
C1 C6 1.403(5) .
C1 C2 1.419(5) .
C2 O3 1.357(5) .
C2 C3 1.375(5) .
O3 C19 1.425(4) .
C19 H19A 0.9600 .
C19 H19B 0.9600 .
C19 H19C 0.9600 .
C3 C4 1.404(7) .
C3 H3 0.9300 .
C4 C5 1.361(7) .
C4 H4 0.9300 .
C5 C6 1.402(6) .
C5 H5 0.9300 .
C6 C7 1.462(6) .
C7 N1 1.267(6) .
C7 H7 0.9300 .
N1 C8 1.464(5) .
C8 C9 1.505(6) .
C8 H8A 0.9700 .
C8 H8B 0.9700 .
C9 N2 1.482(6) .
C9 H9A 0.9700 .
C9 H9B 0.9700 .
N2 C10 1.457(6) .
N2 H2 0.869(19) .
C10 C11 1.496(7) .
C10 H10A 0.9700 .
C10 H10B 0.9700 .
C11 N3 1.465(5) .
C11 H11A 0.9700 .
C11 H11B 0.9700 .
N3 C12 1.279(5) .
C12 C13 1.437(5) .
C12 H12 0.9300 .
C13 C14 1.406(6) .
C13 C18 1.409(5) .
C14 C15 1.359(7) .
C14 H14 0.9300 .
C15 C16 1.402(6) .
C15 H15 0.9300 .
C16 C17 1.372(6) .
C16 H16 0.9300 .
C17 O4 1.373(5) .
C17 C18 1.422(5) .
C18 O2 1.309(4) .
O4 C20 1.422(5) .
C20 H20A 0.9600 .
C20 H20B 0.9600 .
C20 H20C 0.9600 .
N4 O6C 1.223(5) .
N4 O7C 1.228(5) .
N4 O5C 1.247(4) .
